data_2206303
loop_
_publ_author_name
'Selvi Karaca'
'Mehmet Akkurt'
'\"Ulk\"u Y\?ilmaz'
'Hasan K\"u\,c\"ukbay'
'Orhan B\"uy\"ukg\"ung\"or'

_publ_section_title
;
 1-Benzyl-3-[2-(1-piperidinio)ethyl]benzimidazolium dichloride
 monohydrate
;
_journal_issue 7
_journal_name_full 'Acta Crystallographica Section E'
_journal_page_first o2128
_journal_page_last o2130
_journal_paper_doi 10.1107/S1600536805018337
_journal_volume 61
_journal_year 2005
_chemical_formula_iupac 'C21 H27 N3 2+, 2Cl -, H2 O'
_chemical_formula_moiety 'C21 H27 N3 2+, 2Cl -, H2 O'
_chemical_formula_sum 'C21 H29 Cl2 N3 O'
_chemical_formula_weight 410.37
_chemical_name_systematic
;
1-Benzyl-3-[2-(1-piperidinio)ethyl]benzimidazolium dichloride monohydrate
;
_space_group_IT_number 14
_symmetry_cell_setting monoclinic
_symmetry_space_group_name_Hall '-P 2yn'
_symmetry_space_group_name_H-M 'P 1 21/n 1'
_atom_sites_solution_hydrogens geom
_atom_sites_solution_primary direct
_atom_sites_solution_secondary difmap
_cell_angle_alpha 90
_cell_angle_beta 106.961(5)
_cell_angle_gamma 90
_cell_formula_units_Z 4
_cell_length_a 17.1422(12)
_cell_length_b 6.9643(3)
_cell_length_c 18.2627(13)
_cell_measurement_reflns_used 32468
_cell_measurement_temperature 100
_cell_measurement_theta_max 27.21
_cell_measurement_theta_min 1.94
_cell_volume 2085.4(2)
_computing_cell_refinement X-AREA
_computing_data_collection 'X-AREA (Stoe & Cie, 2002)'
_computing_data_reduction 'X-RED32 (Stoe & Cie, 2002)'
_computing_molecular_graphics 'ORTEP-3 for Windows (Farrugia, 1997)'
_computing_publication_material 'WinGX (Farrugia, 1999)'
_computing_structure_refinement 'SHELXL97 (Sheldrick, 1997)'
_computing_structure_solution 'SHELXS97 (Sheldrick, 1997)'
_diffrn_ambient_temperature 100
_diffrn_detector_area_resol_mean 6.67
_diffrn_measured_fraction_theta_full 0.992
_diffrn_measured_fraction_theta_max 0.992
_diffrn_measurement_device '2-circle goniometer'
_diffrn_measurement_device_type 'STOE IPDS-II'
_diffrn_measurement_method '\w scans'
_diffrn_radiation_monochromator 'plane graphite'
_diffrn_radiation_type 'Mo K\a'
_diffrn_radiation_wavelength 0.71073
_diffrn_reflns_av_R_equivalents 0.0322
_diffrn_reflns_av_sigmaI/netI 0.0250
_diffrn_reflns_limit_h_max 21
_diffrn_reflns_limit_h_min -21
_diffrn_reflns_limit_k_max 8
_diffrn_reflns_limit_k_min -8
_diffrn_reflns_limit_l_max 22
_diffrn_reflns_limit_l_min -23
_diffrn_reflns_number 17638
_diffrn_reflns_reduction_process ' ?'
_diffrn_reflns_theta_full 27.04
_diffrn_reflns_theta_max 27.04
_diffrn_reflns_theta_min 1.94
_diffrn_standards_number 0
_exptl_absorpt_coefficient_mu 0.327
_exptl_absorpt_correction_T_max 0.9434
_exptl_absorpt_correction_T_min 0.7843
_exptl_absorpt_correction_type integration
_exptl_absorpt_process_details '(X-RED32; Stoe & Cie, 2002)'
_exptl_crystal_colour colourless
_exptl_crystal_density_diffrn 1.307
_exptl_crystal_density_method 'Not Measured'
_exptl_crystal_description plate
_exptl_crystal_F_000 872
_exptl_crystal_size_max 0.78
_exptl_crystal_size_mid 0.49
_exptl_crystal_size_min 0.18
_refine_diff_density_max 0.433
_refine_diff_density_min -0.183
_refine_ls_extinction_method none
_refine_ls_goodness_of_fit_ref 1.037
_refine_ls_hydrogen_treatment mixed
_refine_ls_matrix_type full
_refine_ls_number_parameters 260
_refine_ls_number_reflns 4535
_refine_ls_number_restraints 0
_refine_ls_restrained_S_all 1.037
_refine_ls_R_factor_all 0.0386
_refine_ls_R_factor_gt 0.0305
_refine_ls_shift/su_max 0.001
_refine_ls_shift/su_mean <0.001
_refine_ls_structure_factor_coef Fsqd
_refine_ls_weighting_details 'w=1/[\s^2^(Fo^2^)+(0.0383P)^2^+0.7441P] where P=(Fo^2^+2Fc^2^)/3'
_refine_ls_weighting_scheme calc
_refine_ls_wR_factor_gt 0.0755
_refine_ls_wR_factor_ref 0.0783
_reflns_number_gt 3875
_reflns_number_total 4535
_reflns_threshold_expression I>2\s(I)
_cod_data_source_file su6204.cif
_cod_data_source_block I
_cod_depositor_comments
;
The following automatic conversions were performed:
'_symmetry_cell_setting' value 'Monoclinic' changed to 'monoclinic'
according to '/home/saulius/struct/CIF-dictionaries/cif_core.dic'
dictionary named 'cif_core.dic' version 2.4.1 from 2010-06-29.

Automatic conversion script
Id: cif_fix_enum 1527 2010-12-29 10:47:43Z saulius 

The following automatic conversions were performed:

'_symmetry_cell_setting' value 'Monoclinic' changed to 'monoclinic'
according to /home/saulius/struct/CIF-dictionaries/cif_core.dic
dictionary named 'cif_core.dic' version 2.4.1 from 2010-06-29.

Automatic conversion script
Id: cif_fix_values 1715 2011-07-08 13:25:40Z adriana 
;
_cod_original_sg_symbol_H-M 'P 21/n'
_cod_database_code 2206303

loop_
_symmetry_equiv_pos_site_id
_symmetry_equiv_pos_as_xyz
1 x,y,z
2 1/2-x,1/2+y,1/2-z
3 -x,-y,-z
4 1/2+x,1/2-y,1/2+z

loop_
_atom_site_aniso_label
_atom_site_aniso_U_11
_atom_site_aniso_U_22
_atom_site_aniso_U_33
_atom_site_aniso_U_12
_atom_site_aniso_U_13
_atom_site_aniso_U_23
N1 0.0178(5) 0.0179(5) 0.0186(5) 0.0005(4) 0.0058(4) 0.0013(4)
N2 0.0176(5) 0.0189(5) 0.0165(5) -0.0002(4) 0.0042(4) -0.0005(4)
N3 0.0221(5) 0.0205(5) 0.0222(5) 0.0024(4) 0.0091(4) 0.0010(4)
C1 0.0179(6) 0.0144(6) 0.0198(6) -0.0005(4) 0.0048(5) 0.0008(5)
C2 0.0238(6) 0.0154(6) 0.0182(6) -0.0013(5) 0.0071(5) 0.0003(5)
C3 0.0240(6) 0.0154(6) 0.0190(6) -0.0016(5) 0.0015(5) 0.0002(5)
C4 0.0186(6) 0.0159(6) 0.0258(7) -0.0009(5) 0.0031(5) 0.0009(5)
C5 0.0201(6) 0.0172(6) 0.0225(6) 0.0012(5) 0.0076(5) 0.0000(5)
C6 0.0203(6) 0.0145(6) 0.0170(6) -0.0002(5) 0.0039(5) 0.0001(4)
C7 0.0184(6) 0.0210(6) 0.0234(6) 0.0016(5) 0.0089(5) -0.0001(5)
C8 0.0144(5) 0.0211(6) 0.0229(6) 0.0017(5) 0.0066(5) 0.0010(5)
C9 0.0267(7) 0.0305(7) 0.0241(7) -0.0058(6) 0.0095(6) -0.0023(6)
C10 0.0361(8) 0.0435(9) 0.0277(7) -0.0081(7) 0.0136(6) 0.0064(7)
C11 0.0273(7) 0.0288(8) 0.0439(9) -0.0042(6) 0.0123(6) 0.0095(7)
C12 0.0226(7) 0.0228(7) 0.0395(8) -0.0018(5) 0.0076(6) -0.0035(6)
C13 0.0222(6) 0.0249(7) 0.0241(7) 0.0012(5) 0.0063(5) -0.0017(5)
C14 0.0178(6) 0.0180(6) 0.0195(6) -0.0001(5) 0.0039(5) 0.0012(5)
C15 0.0222(6) 0.0201(6) 0.0167(6) -0.0004(5) 0.0062(5) -0.0019(5)
C16 0.0216(6) 0.0203(6) 0.0182(6) 0.0003(5) 0.0071(5) -0.0013(5)
C17 0.0300(7) 0.0353(8) 0.0180(6) 0.0018(6) 0.0066(5) -0.0020(6)
C18 0.0441(9) 0.0457(9) 0.0233(7) 0.0096(7) 0.0152(7) -0.0010(7)
C19 0.0551(11) 0.0507(11) 0.0389(9) 0.0161(9) 0.0306(8) 0.0128(8)
C20 0.0463(10) 0.0369(9) 0.0603(11) 0.0038(7) 0.0378(9) 0.0084(8)
C21 0.0345(8) 0.0222(7) 0.0448(9) -0.0006(6) 0.0227(7) 0.0038(6)
O1 0.0287(5) 0.0245(5) 0.0316(6) 0.0005(4) 0.0084(5) -0.0021(4)
Cl1 0.0263(2) 0.0256(2) 0.0248(2) 0.00130(10) 0.00680(10) 0.00200(10)
Cl2 0.0261(2) 0.0262(2) 0.0324(2) 0.00620(10) 0.01190(10) 0.00600(10)

loop_
_atom_site_label
_atom_site_fract_x
_atom_site_fract_y
_atom_site_fract_z
_atom_site_U_iso_or_equiv
_atom_site_thermal_displace_type
_atom_site_calc_flag
_atom_site_refinement_flags
_atom_site_occupancy
_atom_site_type_symbol
N1 0.60526(6) 0.60317(15) 0.72070(6) 0.0180(3) Uani d . 1.000 N
N2 0.66715(6) 0.56138(16) 0.63281(6) 0.0178(3) Uani d . 1.000 N
N3 0.75431(7) 0.67803(17) 0.47262(6) 0.0210(3) Uani d . 1.000 N
C1 0.68830(7) 0.58849(17) 0.75901(7) 0.0175(3) Uani d . 1.000 C
C2 0.73043(8) 0.59974(18) 0.83650(7) 0.0189(3) Uani d . 1.000 C
C3 0.81446(8) 0.58467(18) 0.85470(7) 0.0205(3) Uani d . 1.000 C
C4 0.85466(8) 0.56040(18) 0.79863(8) 0.0208(4) Uani d . 1.000 C
C5 0.81249(8) 0.55002(18) 0.72131(7) 0.0196(3) Uani d . 1.000 C
C6 0.72793(7) 0.56407(18) 0.70307(7) 0.0176(3) Uani d . 1.000 C
C7 0.53983(8) 0.63691(19) 0.75667(8) 0.0203(3) Uani d . 1.000 C
C8 0.51394(7) 0.45483(19) 0.78796(7) 0.0192(3) Uani d . 1.000 C
C9 0.51512(9) 0.4445(2) 0.86433(8) 0.0267(4) Uani d . 1.000 C
C10 0.48832(10) 0.2787(3) 0.89199(9) 0.0349(5) Uani d . 1.000 C
C11 0.46069(9) 0.1245(2) 0.84372(10) 0.0329(5) Uani d . 1.000 C
C12 0.45889(8) 0.1345(2) 0.76784(9) 0.0286(4) Uani d . 1.000 C
C13 0.48578(8) 0.2990(2) 0.74012(8) 0.0238(4) Uani d . 1.000 C
C14 0.59529(8) 0.58574(18) 0.64612(7) 0.0188(3) Uani d . 1.000 C
C15 0.67969(8) 0.53321(19) 0.55762(7) 0.0196(3) Uani d . 1.000 C
C16 0.71756(8) 0.71403(19) 0.53550(7) 0.0198(3) Uani d . 1.000 C
C17 0.69267(9) 0.6072(2) 0.40136(8) 0.0279(4) Uani d . 1.000 C
C18 0.73319(11) 0.5676(3) 0.33926(9) 0.0366(5) Uani d . 1.000 C
C19 0.77631(12) 0.7436(3) 0.32246(10) 0.0446(6) Uani d . 1.000 C
C20 0.83604(11) 0.8219(3) 0.39494(11) 0.0431(6) Uani d . 1.000 C
C21 0.79498(10) 0.8575(2) 0.45719(10) 0.0315(5) Uani d . 1.000 C
O1 0.49086(7) 0.26239(16) 0.54011(6) 0.0284(3) Uani d . 1.000 O
Cl1 0.41634(2) 0.86809(5) 0.57854(2) 0.02570(10) Uani d . 1.000 Cl
Cl2 0.86696(2) 0.34916(5) 0.53733(2) 0.02750(10) Uani d . 1.000 Cl
H2 0.70380 0.61640 0.87370 0.0230 Uiso calc R 1.000 H
H3 0.84520 0.59090 0.90580 0.0250 Uiso calc R 1.000 H
H3A 0.7923(10) 0.583(2) 0.4890(9) 0.026(4) Uiso d . 1.000 H
H4 0.91120 0.55100 0.81370 0.0250 Uiso calc R 1.000 H
H5 0.83910 0.53460 0.68400 0.0240 Uiso calc R 1.000 H
H7A 0.49310 0.69230 0.71910 0.0240 Uiso calc R 1.000 H
H7B 0.55870 0.72880 0.79800 0.0240 Uiso calc R 1.000 H
H9 0.53380 0.54820 0.89680 0.0320 Uiso calc R 1.000 H
H10 0.48900 0.27160 0.94300 0.0420 Uiso calc R 1.000 H
H11 0.44320 0.01350 0.86250 0.0400 Uiso calc R 1.000 H
H12 0.43970 0.03110 0.73540 0.0340 Uiso calc R 1.000 H
H13 0.48500 0.30520 0.68900 0.0290 Uiso calc R 1.000 H
H15A 0.62790 0.50680 0.51980 0.0230 Uiso calc R 1.000 H
H15B 0.71550 0.42440 0.55930 0.0230 Uiso calc R 1.000 H
H16A 0.67590 0.81230 0.51960 0.0240 Uiso calc R 1.000 H
H16B 0.75930 0.76180 0.57990 0.0240 Uiso calc R 1.000 H
H17A 0.65020 0.70280 0.38350 0.0330 Uiso calc R 1.000 H
H17B 0.66750 0.49050 0.41270 0.0330 Uiso calc R 1.000 H
H18A 0.77220 0.46390 0.35550 0.0440 Uiso calc R 1.000 H
H18B 0.69230 0.52700 0.29300 0.0440 Uiso calc R 1.000 H
H19A 0.73640 0.84170 0.29980 0.0540 Uiso calc R 1.000 H
H19B 0.80540 0.71130 0.28590 0.0540 Uiso calc R 1.000 H
H20A 0.85910 0.94120 0.38330 0.0520 Uiso calc R 1.000 H
H20B 0.88030 0.73100 0.41350 0.0520 Uiso calc R 1.000 H
H21A 0.83540 0.89890 0.50370 0.0380 Uiso calc R 1.000 H
H21B 0.75480 0.95890 0.44110 0.0380 Uiso calc R 1.000 H
H24 0.5453(10) 0.591(2) 0.6091(9) 0.023(4) Uiso d . 1.000 H
H22 0.4721(13) 0.160(3) 0.5524(12) 0.048(6) Uiso d . 1.000 H
H23 0.5183(13) 0.229(3) 0.5104(12) 0.044(6) Uiso d . 1.000 H

loop_
_atom_type_symbol
_atom_type_description
_atom_type_scat_dispersion_real
_atom_type_scat_dispersion_imag
_atom_type_scat_source
O O 0.0106 0.0060 'International Tables Vol C Tables 4.2.6.8 and 6.1.1.4'
N N 0.0061 0.0033 'International Tables Vol C Tables 4.2.6.8 and 6.1.1.4'
Cl Cl 0.1484 0.1585 'International Tables Vol C Tables 4.2.6.8 and 6.1.1.4'
H H 0.0000 0.0000 'International Tables Vol C Tables 4.2.6.8 and 6.1.1.4'
C C 0.0033 0.0016 'International Tables Vol C Tables 4.2.6.8 and 6.1.1.4'

loop_
_geom_angle_atom_site_label_1
_geom_angle_atom_site_label_2
_geom_angle_atom_site_label_3
_geom_angle
_geom_angle_publ_flag
H22 O1 H23 105(2) no
C1 N1 C7 125.86(11) yes
C1 N1 C14 108.36(11) yes
C7 N1 C14 125.76(11) yes
C6 N2 C14 108.17(10) yes
C6 N2 C15 126.09(11) yes
C14 N2 C15 125.74(11) yes
C16 N3 C21 109.32(11) yes
C17 N3 C21 111.10(11) yes
C16 N3 C17 112.11(11) yes
C21 N3 H3A 109.8(10) no
C16 N3 H3A 107.0(10) no
C17 N3 H3A 107.4(10) no
N1 C1 C2 131.10(12) yes
C2 C1 C6 122.26(12) no
N1 C1 C6 106.61(10) yes
C1 C2 C3 115.79(12) no
C2 C3 C4 122.19(12) no
C3 C4 C5 121.91(13) no
C4 C5 C6 115.88(12) no
N2 C6 C1 106.42(11) yes
C1 C6 C5 121.97(11) no
N2 C6 C5 131.60(11) yes
N1 C7 C8 112.37(11) yes
C7 C8 C9 120.21(12) no
C7 C8 C13 120.33(11) no
C9 C8 C13 119.42(12) no
C8 C9 C10 119.83(13) no
C9 C10 C11 120.09(14) no
C10 C11 C12 120.31(14) no
C11 C12 C13 119.80(13) no
C8 C13 C12 120.55(13) no
N1 C14 N2 110.43(11) yes
N2 C15 C16 109.17(10) yes
N3 C16 C15 112.05(11) yes
N3 C17 C18 110.35(13) yes
C17 C18 C19 111.26(15) no
C18 C19 C20 111.11(15) no
C19 C20 C21 111.62(16) no
N3 C21 C20 110.29(13) yes
C3 C2 H2 122.00 no
C1 C2 H2 122.00 no
C2 C3 H3 119.00 no
C4 C3 H3 119.00 no
C5 C4 H4 119.00 no
C3 C4 H4 119.00 no
C4 C5 H5 122.00 no
C6 C5 H5 122.00 no
N1 C7 H7B 109.00 no
C8 C7 H7A 109.00 no
N1 C7 H7A 109.00 no
H7A C7 H7B 108.00 no
C8 C7 H7B 109.00 no
C8 C9 H9 120.00 no
C10 C9 H9 120.00 no
C11 C10 H10 120.00 no
C9 C10 H10 120.00 no
C10 C11 H11 120.00 no
C12 C11 H11 120.00 no
C13 C12 H12 120.00 no
C11 C12 H12 120.00 no
C8 C13 H13 120.00 no
C12 C13 H13 120.00 no
N2 C14 H24 125.4(11) no
N1 C14 H24 124.1(11) no
N2 C15 H15A 110.00 no
C16 C15 H15A 110.00 no
C16 C15 H15B 110.00 no
N2 C15 H15B 110.00 no
H15A C15 H15B 108.00 no
N3 C16 H16B 109.00 no
C15 C16 H16A 109.00 no
C15 C16 H16B 109.00 no
H16A C16 H16B 108.00 no
N3 C16 H16A 109.00 no
N3 C17 H17B 110.00 no
C18 C17 H17A 110.00 no
N3 C17 H17A 110.00 no
H17A C17 H17B 108.00 no
C18 C17 H17B 110.00 no
C17 C18 H18A 109.00 no
C17 C18 H18B 109.00 no
C19 C18 H18B 109.00 no
H18A C18 H18B 108.00 no
C19 C18 H18A 109.00 no
C18 C19 H19B 109.00 no
C20 C19 H19A 109.00 no
C20 C19 H19B 109.00 no
H19A C19 H19B 108.00 no
C18 C19 H19A 109.00 no
C19 C20 H20B 109.00 no
C21 C20 H20A 109.00 no
C19 C20 H20A 109.00 no
H20A C20 H20B 108.00 no
C21 C20 H20B 109.00 no
N3 C21 H21A 110.00 no
N3 C21 H21B 110.00 no
C20 C21 H21B 110.00 no
H21A C21 H21B 108.00 no
C20 C21 H21A 110.00 no

loop_
_geom_bond_atom_site_label_1
_geom_bond_atom_site_label_2
_geom_bond_distance
_geom_bond_publ_flag
O1 H22 0.84(2) no
O1 H23 0.85(2) no
N1 C1 1.3947(16) yes
N1 C14 1.3279(16) yes
N1 C7 1.4747(18) yes
N2 C14 1.3342(18) yes
N2 C6 1.3973(16) yes
N2 C15 1.4637(16) yes
N3 C17 1.5004(18) yes
N3 C16 1.4834(17) yes
N3 C21 1.4974(19) yes
N3 H3A 0.915(16) no
C1 C2 1.3907(17) no
C1 C6 1.3925(18) no
C2 C3 1.385(2) no
C3 C4 1.4013(19) no
C4 C5 1.3879(19) no
C5 C6 1.3928(19) no
C7 C8 1.5098(19) no
C8 C13 1.3885(19) no
C8 C9 1.3908(19) no
C9 C10 1.391(2) no
C10 C11 1.382(2) no
C11 C12 1.379(2) no
C12 C13 1.385(2) no
C15 C16 1.5243(19) no
C17 C18 1.518(2) no
C18 C19 1.508(3) no
C19 C20 1.519(3) no
C20 C21 1.522(3) no
C2 H2 0.9300 no
C3 H3 0.9300 no
C4 H4 0.9300 no
C5 H5 0.9300 no
C7 H7B 0.9700 no
C7 H7A 0.9700 no
C9 H9 0.9300 no
C10 H10 0.9300 no
C11 H11 0.9300 no
C12 H12 0.9300 no
C13 H13 0.9300 no
C14 H24 0.925(17) no
C15 H15A 0.9700 no
C15 H15B 0.9700 no
C16 H16B 0.9700 no
C16 H16A 0.9700 no
C17 H17A 0.9700 no
C17 H17B 0.9700 no
C18 H18A 0.9700 no
C18 H18B 0.9700 no
C19 H19B 0.9700 no
C19 H19A 0.9700 no
C20 H20A 0.9700 no
C20 H20B 0.9700 no
C21 H21B 0.9700 no
C21 H21A 0.9700 no

loop_
_geom_contact_atom_site_label_1
_geom_contact_atom_site_label_2
_geom_contact_distance
_geom_contact_site_symmetry_2
_geom_contact_publ_flag
Cl1 C14 3.5484(14) . no
Cl1 O1 3.1722(12) 3_666 no
Cl1 O1 3.1919(12) 1_565 no
Cl2 N3 3.0066(13) . no
Cl2 C16 3.6010(14) . no
Cl2 C9 3.6243(15) 2_646 no
Cl2 C15 3.5749(15) . no
Cl1 H21B 3.0900 3_676 no
Cl1 H23 2.33(2) 3_666 no
Cl1 H3 3.0500 4_464 no
Cl1 H7A 2.8000 . no
Cl1 H12 3.0000 1_565 no
Cl1 H15A 3.1300 3_666 no
Cl1 H24 2.864(16) . no
Cl1 H17B 2.9100 3_666 no
Cl1 H22 2.35(2) 1_565 no
Cl1 H16A 3.0000 3_676 no
Cl2 H5 3.1300 . no
Cl2 H15B 2.7900 . no
Cl2 H2 2.8100 2_646 no
Cl2 H7B 3.0200 2_646 no
Cl2 H3A 2.100(15) . no
Cl2 H9 2.7500 2_646 no
O1 C14 3.1626(17) . no
O1 Cl1 3.1722(12) 3_666 no
O1 C15 3.2734(18) 3_666 no
O1 Cl1 3.1919(12) 1_545 no
O1 H13 2.7700 . no
O1 H24 2.805(16) 3_666 no
O1 H16A 2.8000 3_666 no
O1 H15A 2.5700 3_666 no
O1 H24 2.648(15) . no
N1 N2 2.1864(15) . no
N1 C4 3.2982(17) 2_656 no
N2 C3 3.3364(17) 2_646 no
N2 N1 2.1864(15) . no
N3 Cl2 3.0066(13) . no
N1 H13 2.8600 . no
C1 C5 3.2347(17) 2_656 no
C1 C4 3.4640(18) 2_656 no
C1 C6 3.5960(17) 2_656 no
C2 C16 3.5013(18) 2_646 no
C2 C6 3.4336(18) 2_656 no
C2 C5 3.3221(18) 2_656 no
C3 N2 3.3364(17) 2_656 no
C3 C6 3.5129(18) 2_656 no
C3 C16 3.4099(18) 2_646 no
C3 C15 3.4983(18) 2_656 no
C4 C13 3.446(2) 2_656 no
C4 C14 3.4895(18) 2_646 no
C4 C1 3.4640(18) 2_646 no
C4 N1 3.2982(17) 2_646 no
C5 C16 3.4994(18) . no
C5 C2 3.3221(18) 2_646 no
C5 C1 3.2347(17) 2_646 no
C6 C3 3.5129(18) 2_646 no
C6 C2 3.4336(18) 2_646 no
C6 C1 3.5960(17) 2_646 no
C9 Cl2 3.6243(15) 2_656 no
C13 C17 3.442(2) 3_666 no
C13 C14 3.513(2) . no
C13 C4 3.446(2) 2_646 no
C14 Cl1 3.5484(14) . no
C14 O1 3.1626(17) . no
C14 C4 3.4895(18) 2_656 no
C14 C13 3.513(2) . no
C15 Cl2 3.5749(15) . no
C15 C3 3.4983(18) 2_646 no
C15 O1 3.2734(18) 3_666 no
C16 C5 3.4994(18) . no
C16 C3 3.4099(18) 2_656 no
C16 C2 3.5013(18) 2_656 no
C16 Cl2 3.6010(14) . no
C17 C13 3.442(2) 3_666 no
C2 H16B 2.7800 2_646 no
C2 H15B 2.9300 2_656 no
C2 H7B 2.9600 . no
C3 H16B 2.9900 2_646 no
C3 H15B 2.9700 2_656 no
C3 H16A 2.9500 2_646 no
C5 H16B 2.8800 . no
C5 H15B 3.0700 . no
C6 H16B 2.8200 . no
C7 H2 3.0000 . no
C9 H20A 2.9100 4_465 no
C9 H21A 2.9800 2_646 no
C10 H20A 2.9200 4_465 no
C12 H4 3.0700 2_646 no
C12 H17A 3.0700 3_666 no
C13 H4 2.8400 2_646 no
C13 H17A 2.7300 3_666 no
C14 H13 2.9800 . no
C15 H5 3.0200 . no
C15 H17B 2.6100 . no
C17 H13 3.0700 3_666 no
C17 H15A 2.7900 . no
C17 H15B 3.0700 . no
C19 H18B 3.0500 2_655 no
H2 C7 3.0000 . no
H2 H7B 2.5900 . no
H2 Cl2 2.8100 2_656 no
H3 H23 2.5800 2_656 no
H3 Cl1 3.0500 4_565 no
H3 H16A 2.4600 2_646 no
H3A H15B 2.3600 . no
H3A H20B 2.5400 . no
H3A H18A 2.5000 . no
H3A Cl2 2.100(15) . no
H4 H13 2.5200 2_656 no
H4 C12 3.0700 2_656 no
H4 C13 2.8400 2_656 no
H5 C15 3.0200 . no
H5 Cl2 3.1300 . no
H5 H16B 2.5400 . no
H7A H12 2.5800 1_565 no
H7A Cl1 2.8000 . no
H7A H24 2.5300 . no
H7B H2 2.5900 . no
H7B H9 2.3400 . no
H7B C2 2.9600 . no
H7B Cl2 3.0200 2_656 no
H9 H7B 2.3400 . no
H9 Cl2 2.7500 2_656 no
H11 H20B 2.3500 4_455 no
H12 Cl1 3.0000 1_545 no
H12 H7A 2.5800 1_545 no
H13 H4 2.5200 2_646 no
H13 C14 2.9800 . no
H13 N1 2.8600 . no
H13 O1 2.7700 . no
H13 C17 3.0700 3_666 no
H13 H17A 2.3100 3_666 no
H15A C17 2.7900 . no
H15A H17B 2.2500 . no
H15A O1 2.5700 3_666 no
H15A H24 2.5200 . no
H15A Cl1 3.1300 3_666 no
H15B C3 2.9700 2_646 no
H15B Cl2 2.7900 . no
H15B C17 3.0700 . no
H15B H3A 2.3600 . no
H15B C2 2.9300 2_646 no
H15B C5 3.0700 . no
H16A H17A 2.5100 . no
H16A C3 2.9500 2_656 no
H16A H3 2.4600 2_656 no
H16A H21B 2.4600 . no
H16A Cl1 3.0000 3_676 no
H16A O1 2.8000 3_666 no
H16A H22 2.5000 3_666 no
H16B C5 2.8800 . no
H16B C6 2.8200 . no
H16B C2 2.7800 2_656 no
H16B H21A 2.3700 . no
H16B C3 2.9900 2_656 no
H16B H5 2.5400 . no
H17A H13 2.3100 3_666 no
H17A C12 3.0700 3_666 no
H17A C13 2.7300 3_666 no
H17A H21B 2.5300 . no
H17A H16A 2.5100 . no
H17B C15 2.6100 . no
H17B H15A 2.2500 . no
H17B Cl1 2.9100 3_666 no
H18A H3A 2.5000 . no
H18B C19 3.0500 2_645 no
H20A C9 2.9100 4_564 no
H20A C10 2.9200 4_564 no
H20B H3A 2.5400 . no
H20B H11 2.3500 4_554 no
H21A C9 2.9800 2_656 no
H21A H16B 2.3700 . no
H21B H17A 2.5300 . no
H21B Cl1 3.0900 3_676 no
H21B H16A 2.4600 . no
H22 H16A 2.5000 3_666 no
H22 Cl1 2.35(2) 1_545 no
H23 H24 2.48(3) 3_666 no
H23 Cl1 2.33(2) 3_666 no
H23 H3 2.5800 2_646 no
H24 H23 2.48(3) 3_666 no
H24 Cl1 2.864(16) . no
H24 O1 2.648(15) . no
H24 H7A 2.5300 . no
H24 H15A 2.5200 . no
H24 O1 2.805(16) 3_666 no

loop_
_geom_hbond_atom_site_label_D
_geom_hbond_atom_site_label_H
_geom_hbond_atom_site_label_A
_geom_hbond_site_symmetry_A
_geom_hbond_distance_DH
_geom_hbond_distance_HA
_geom_hbond_distance_DA
_geom_hbond_angle_DHA
_geom_hbond_publ_flag
N3 H3A Cl2 . 0.915(16) 2.100(15) 3.0066(13) 170.5(15) yes
O1 H22 Cl1 1_545 0.84(2) 2.35(2) 3.1919(12) 176(2) yes
O1 H23 Cl1 3_666 0.85(2) 2.33(2) 3.1722(12) 175(2) yes
C2 H2 Cl2 2_656 0.93 2.81 3.6549(14) 152 yes
C7 H7A Cl1 . 0.97 2.80 3.6930(15) 153 yes
C9 H9 Cl2 2_656 0.93 2.75 3.6243(15) 158 yes
C15 H15A O1 3_666 0.97 2.57 3.2734(18) 129 yes
C15 H15B Cl2 . 0.97 2.79 3.5749(15) 139 yes

loop_
_geom_torsion_atom_site_label_1
_geom_torsion_atom_site_label_2
_geom_torsion_atom_site_label_3
_geom_torsion_atom_site_label_4
_geom_torsion
_geom_torsion_publ_flag
C7 N1 C1 C2 0.3(2) no
C14 N1 C1 C2 178.95(13) no
C7 N1 C1 C6 -177.80(11) no
C14 N1 C1 C6 0.87(14) no
C1 N1 C7 C8 -81.97(15) no
C14 N1 C7 C8 99.59(14) no
C1 N1 C14 N2 -0.34(14) no
C7 N1 C14 N2 178.33(11) no
C14 N2 C6 C1 0.86(14) no
C14 N2 C15 C16 108.14(14) no
C15 N2 C14 N1 178.64(11) no
C15 N2 C6 C5 2.9(2) no
C6 N2 C15 C16 -73.07(16) no
C6 N2 C14 N1 -0.33(15) no
C15 N2 C6 C1 -178.11(11) no
C14 N2 C6 C5 -178.13(13) no
C17 N3 C16 C15 59.98(14) no
C17 N3 C21 C20 -57.97(17) no
C21 N3 C16 C15 -176.38(11) no
C16 N3 C17 C18 -178.61(12) no
C21 N3 C17 C18 58.75(16) no
C16 N3 C21 C20 177.79(13) no
N1 C1 C6 N2 -1.04(13) no
C6 C1 C2 C3 -0.15(18) no
C2 C1 C6 C5 -0.22(19) no
C2 C1 C6 N2 -179.33(11) no
N1 C1 C6 C5 178.07(11) no
N1 C1 C2 C3 -177.97(12) no
C1 C2 C3 C4 0.25(18) no
C2 C3 C4 C5 0.0(2) no
C3 C4 C5 C6 -0.36(18) no
C4 C5 C6 C1 0.47(18) no
C4 C5 C6 N2 179.33(13) no
N1 C7 C8 C9 124.84(14) no
N1 C7 C8 C13 -57.66(16) no
C13 C8 C9 C10 0.1(2) no
C7 C8 C13 C12 -177.40(13) no
C7 C8 C9 C10 177.63(14) no
C9 C8 C13 C12 0.1(2) no
C8 C9 C10 C11 0.1(3) no
C9 C10 C11 C12 -0.5(3) no
C10 C11 C12 C13 0.8(2) no
C11 C12 C13 C8 -0.6(2) no
N2 C15 C16 N3 163.04(10) no
N3 C17 C18 C19 -56.70(17) no
C17 C18 C19 C20 54.3(2) no
C18 C19 C20 C21 -53.7(2) no
C19 C20 C21 N3 55.3(2) no

loop_
_cod_related_entry_id
_cod_related_entry_database
_cod_related_entry_code
1 ChemSpider 21129216
